data_4312886
loop_
_publ_author_name
'Xiao-Ping Yang'
'Bei-Sheng Kang'
'Wai-Kwok Wong'
'Cheng-Yong Su'
'Han-Qin Liu'

_publ_section_title
;
 Syntheses, Crystal Structures, and Luminescent Properties of Lanthanide
 Complexes with Tripodal Ligands Bearing Benzimidazole and Pyridine Groups
;
_journal_name_full 'Inorganic Chemistry'
_journal_page_first 169
_journal_page_last 179
_journal_paper_doi 10.1021/ic025799p
_journal_volume 42
_journal_year 2003
_chemical_formula_sum 'C20 H19 Gd N8 O9'
_chemical_formula_weight 672.68
_chemical_name_systematic
; 
 ? 
;
_space_group_IT_number 14
_symmetry_cell_setting monoclinic
_symmetry_space_group_name_Hall '-P 2yn'
_symmetry_space_group_name_H-M 'P 1 21/n 1'
_atom_sites_solution_hydrogens geom
_atom_sites_solution_primary direct
_atom_sites_solution_secondary difmap
_audit_creation_method SHELXL-97
_cell_angle_alpha 90.00
_cell_angle_beta 106.049(4)
_cell_angle_gamma 90.00
_cell_formula_units_Z 4
_cell_length_a 11.6761(19)
_cell_length_b 13.659(2)
_cell_length_c 16.115(3)
_cell_measurement_reflns_used CCD
_cell_measurement_temperature 293(2)
_cell_volume 2469.9(7)
_computing_structure_refinement 'SHELXL-97 (Sheldrick, 1997)'
_computing_structure_solution 'SHELXS-97 (Sheldrick, 1990)'
_diffrn_ambient_temperature 293(2)
_diffrn_measured_fraction_theta_full 0.998
_diffrn_measured_fraction_theta_max 0.998
_diffrn_measurement_device_type 'Bruck CCD'
_diffrn_radiation_monochromator graphite
_diffrn_radiation_source 'fine-focus sealed tube'
_diffrn_radiation_type MoK\a
_diffrn_radiation_wavelength 0.71073
_diffrn_reflns_av_R_equivalents 0.0972
_diffrn_reflns_av_sigmaI/netI 0.1911
_diffrn_reflns_limit_h_max 15
_diffrn_reflns_limit_h_min -15
_diffrn_reflns_limit_k_max 14
_diffrn_reflns_limit_k_min -17
_diffrn_reflns_limit_l_max 20
_diffrn_reflns_limit_l_min -19
_diffrn_reflns_number 16048
_diffrn_reflns_theta_full 27.55
_diffrn_reflns_theta_max 27.55
_diffrn_reflns_theta_min 1.92
_exptl_absorpt_coefficient_mu 2.752
_exptl_absorpt_correction_T_max 0.6229
_exptl_absorpt_correction_T_min 0.4637
_exptl_absorpt_correction_type SADABS
_exptl_crystal_colour Yellowish
_exptl_crystal_density_diffrn 1.809
_exptl_crystal_density_method 'not measured'
_exptl_crystal_description Block
_exptl_crystal_F_000 1324
_exptl_crystal_size_max 0.33
_exptl_crystal_size_mid 0.27
_exptl_crystal_size_min 0.19
_refine_diff_density_max 1.048
_refine_diff_density_min -0.641
_refine_diff_density_rms 0.131
_refine_ls_extinction_coef 0.00000(12)
_refine_ls_extinction_expression Fc^*^=kFc[1+0.001xFc^2^\l^3^/sin(2\q)]^-1/4^
_refine_ls_extinction_method SHELXL
_refine_ls_goodness_of_fit_ref 0.760
_refine_ls_hydrogen_treatment mixed
_refine_ls_matrix_type full
_refine_ls_number_parameters 344
_refine_ls_number_reflns 5692
_refine_ls_number_restraints 0
_refine_ls_restrained_S_all 0.760
_refine_ls_R_factor_all 0.1419
_refine_ls_R_factor_gt 0.0520
_refine_ls_shift/su_max 8.184
_refine_ls_shift/su_mean 0.024
_refine_ls_structure_factor_coef Fsqd
_refine_ls_weighting_details 'calc w=1/[\s^2^(Fo^2^)+(0.0445P)^2^+0.0000P] where P=(Fo^2^+2Fc^2^)/3'
_refine_ls_weighting_scheme calc
_refine_ls_wR_factor_gt 0.1029
_refine_ls_wR_factor_ref 0.1209
_reflns_number_gt 2185
_reflns_number_total 5692
_reflns_threshold_expression >2sigma(I)
_cod_data_source_file ic025799p-4_s1_7.cif
_cod_data_source_block Gd3+C
_cod_depositor_comments
;
The following automatic conversions were performed:

'_symmetry_cell_setting' value 'Monoclinic' changed to 'monoclinic'
according to the built-in table from CIF Core dictionary named
'cif_core.dic' version 2.4.1 from 2010-06-29.

Automatic conversion script
Id: cif_fix_values 1646 2011-03-28 12:23:43Z adriana 
;
_cod_database_code 4312886

loop_
_symmetry_equiv_pos_as_xyz
'x, y, z'
'-x+1/2, y+1/2, -z+1/2'
'-x, -y, -z'
'x-1/2, -y-1/2, z-1/2'

loop_
_atom_site_label
_atom_site_type_symbol
_atom_site_fract_x
_atom_site_fract_y
_atom_site_fract_z
_atom_site_U_iso_or_equiv
_atom_site_adp_type
_atom_site_occupancy
_atom_site_symmetry_multiplicity
_atom_site_calc_flag
_atom_site_refinement_flags
_atom_site_disorder_assembly
_atom_site_disorder_group
Gd1 Gd 0.69866(4) 0.20889(3) 0.90773(3) 0.04930(19) Uani 1 1 d . . .
N1 N 0.8989(5) 0.3076(4) 0.9551(4) 0.0409(17) Uani 1 1 d . . .
N2 N 1.0511(6) 0.3677(5) 1.0544(4) 0.0486(19) Uani 1 1 d . . .
H2A H 1.0987 0.3794 1.1046 0.058 Uiso 1 1 calc R . .
N3 N 0.7726(6) 0.0263(5) 0.9557(4) 0.0487(19) Uani 1 1 d . . .
N4 N 0.6104(6) 0.2686(5) 1.0367(4) 0.0508(19) Uani 1 1 d . . .
N5 N 0.8347(6) 0.1827(5) 1.0727(4) 0.0416(18) Uani 1 1 d . . .
N6 N 0.4473(7) 0.1428(7) 0.8546(5) 0.061(2) Uani 1 1 d . . .
N7 N 0.6299(7) 0.3929(6) 0.8112(5) 0.059(2) Uani 1 1 d . . .
N8 N 0.7578(7) 0.1337(5) 0.7542(5) 0.053(2) Uani 1 1 d . . .
O1 O 0.4749(5) 0.2279(5) 0.8366(4) 0.0567(17) Uani 1 1 d . . .
O2 O 0.5258(5) 0.0926(4) 0.9041(4) 0.0640(18) Uani 1 1 d . . .
O3 O 0.3459(6) 0.1131(6) 0.8298(5) 0.101(3) Uani 1 1 d . . .
O4 O 0.6453(5) 0.3919(4) 0.8907(4) 0.0574(17) Uani 1 1 d . . .
O5 O 0.6669(5) 0.3226(4) 0.7770(3) 0.0513(16) Uani 1 1 d . . .
O6 O 0.5805(8) 0.4607(5) 0.7672(4) 0.111(3) Uani 1 1 d . . .
O7 O 0.6570(5) 0.1167(4) 0.7648(3) 0.0482(15) Uani 1 1 d . . .
O8 O 0.8397(4) 0.1610(4) 0.8175(3) 0.0517(16) Uani 1 1 d . . .
O9 O 0.7736(5) 0.1261(6) 0.6829(4) 0.087(2) Uani 1 1 d . . .
C1 C 0.9026(7) 0.2721(6) 1.1053(5) 0.055(3) Uani 1 1 d . . .
H1A H 0.8512 0.3188 1.1229 0.065 Uiso 1 1 calc R . .
H1B H 0.9678 0.2562 1.1555 0.065 Uiso 1 1 calc R . .
C2 C 0.9498(7) 0.3159(6) 1.0388(6) 0.044(2) Uani 1 1 d . . .
C3 C 0.9713(7) 0.3613(5) 0.9151(5) 0.039(2) Uani 1 1 d . . .
C4 C 0.9627(8) 0.3772(6) 0.8296(5) 0.048(2) Uani 1 1 d . . .
H4A H 0.8986 0.3531 0.7864 0.057 Uiso 1 1 calc R . .
C5 C 1.0510(9) 0.4294(6) 0.8100(6) 0.061(3) Uani 1 1 d . . .
H5A H 1.0470 0.4412 0.7525 0.073 Uiso 1 1 calc R . .
C6 C 1.1468(9) 0.4652(6) 0.8744(8) 0.066(3) Uani 1 1 d . . .
H6A H 1.2063 0.5005 0.8595 0.079 Uiso 1 1 calc R . .
C7 C 1.1545(8) 0.4495(6) 0.9576(7) 0.058(3) Uani 1 1 d . . .
H7A H 1.2191 0.4732 1.0007 0.070 Uiso 1 1 calc R . .
C8 C 1.0664(8) 0.3985(6) 0.9783(6) 0.047(2) Uani 1 1 d . . .
C9 C 0.9140(7) 0.1020(6) 1.0729(5) 0.052(2) Uani 1 1 d . . .
H9A H 0.9567 0.0868 1.1322 0.063 Uiso 1 1 calc R . .
H9B H 0.9722 0.1219 1.0434 0.063 Uiso 1 1 calc R . .
C10 C 0.8534(7) 0.0125(6) 1.0312(5) 0.043(2) Uani 1 1 d . . .
C11 C 0.8785(8) -0.0796(7) 1.0663(6) 0.058(3) Uani 1 1 d . . .
H11A H 0.9351 -0.0881 1.1192 0.070 Uiso 1 1 calc R . .
C12 C 0.8199(10) -0.1574(7) 1.0228(8) 0.075(3) Uani 1 1 d . . .
H12A H 0.8362 -0.2199 1.0461 0.090 Uiso 1 1 calc R . .
C13 C 0.7379(9) -0.1455(7) 0.9460(8) 0.083(4) Uani 1 1 d . . .
H13A H 0.6958 -0.1982 0.9159 0.099 Uiso 1 1 calc R . .
C14 C 0.7195(9) -0.0504(8) 0.9142(6) 0.075(3) Uani 1 1 d . . .
H14A H 0.6663 -0.0409 0.8600 0.090 Uiso 1 1 calc R . .
C15 C 0.7539(7) 0.1593(6) 1.1253(5) 0.052(2) Uani 1 1 d . . .
H15A H 0.7991 0.1550 1.1856 0.063 Uiso 1 1 calc R . .
H15B H 0.7171 0.0961 1.1080 0.063 Uiso 1 1 calc R . .
C16 C 0.6597(7) 0.2353(6) 1.1152(6) 0.042(2) Uani 1 1 d . . .
C17 C 0.6256(8) 0.2693(7) 1.1841(6) 0.065(3) Uani 1 1 d . . .
H17A H 0.6602 0.2443 1.2390 0.078 Uiso 1 1 calc R . .
C18 C 0.5394(9) 0.3410(8) 1.1719(7) 0.069(3) Uani 1 1 d . . .
H18A H 0.5164 0.3661 1.2184 0.083 Uiso 1 1 calc R . .
C19 C 0.4899(8) 0.3736(7) 1.0923(7) 0.068(3) Uani 1 1 d . . .
H19A H 0.4317 0.4220 1.0819 0.082 Uiso 1 1 calc R . .
C20 C 0.5265(8) 0.3343(7) 1.0266(6) 0.064(3) Uani 1 1 d . . .
H20A H 0.4894 0.3555 0.9708 0.077 Uiso 1 1 calc R . .

loop_
_atom_site_aniso_label
_atom_site_aniso_U_11
_atom_site_aniso_U_22
_atom_site_aniso_U_33
_atom_site_aniso_U_23
_atom_site_aniso_U_13
_atom_site_aniso_U_12
Gd1 0.0539(3) 0.0445(3) 0.0411(3) -0.0016(3) -0.00106(19) 0.0071(3)
N1 0.037(4) 0.035(4) 0.040(4) -0.007(3) -0.007(3) 0.001(3)
N2 0.042(4) 0.042(5) 0.046(5) -0.017(4) -0.015(4) 0.004(4)
N3 0.060(5) 0.028(4) 0.047(5) -0.002(3) -0.005(4) 0.004(4)
N4 0.061(5) 0.049(5) 0.042(5) -0.006(4) 0.013(4) 0.022(4)
N5 0.046(4) 0.033(4) 0.037(4) -0.005(3) -0.002(3) 0.007(3)
N6 0.042(5) 0.073(7) 0.063(6) -0.008(5) 0.005(5) -0.001(5)
N7 0.075(6) 0.029(5) 0.054(6) -0.005(4) -0.012(5) -0.003(4)
N8 0.059(5) 0.059(5) 0.037(5) -0.013(4) 0.005(5) 0.025(5)
O1 0.051(4) 0.059(5) 0.051(4) 0.002(3) -0.003(3) 0.006(3)
O2 0.059(4) 0.060(5) 0.071(5) 0.008(4) 0.014(4) -0.001(4)
O3 0.051(5) 0.112(7) 0.135(7) 0.001(5) 0.020(5) -0.011(5)
O4 0.084(4) 0.038(4) 0.040(4) -0.008(3) 0.001(3) 0.005(3)
O5 0.068(4) 0.042(4) 0.037(3) 0.000(3) 0.004(3) 0.001(3)
O6 0.191(8) 0.044(4) 0.058(5) -0.008(4) -0.034(5) 0.027(5)
O7 0.044(4) 0.043(4) 0.048(4) -0.011(3) -0.004(3) 0.003(3)
O8 0.034(3) 0.068(4) 0.042(4) -0.015(3) -0.008(3) 0.007(3)
O9 0.051(4) 0.155(7) 0.048(4) -0.027(5) 0.001(4) 0.022(4)
C1 0.062(6) 0.061(7) 0.025(5) -0.007(4) -0.015(4) 0.018(5)
C2 0.043(5) 0.030(5) 0.049(6) -0.007(4) -0.002(5) 0.018(4)
C3 0.049(5) 0.023(5) 0.038(5) -0.003(4) 0.000(4) 0.011(4)
C4 0.057(6) 0.034(5) 0.046(6) -0.001(4) 0.004(5) 0.003(5)
C5 0.086(8) 0.045(6) 0.062(7) -0.002(5) 0.037(6) 0.004(6)
C6 0.053(7) 0.036(6) 0.115(10) 0.001(6) 0.032(7) -0.005(5)
C7 0.046(6) 0.033(6) 0.081(8) -0.015(5) -0.007(6) 0.007(5)
C8 0.041(5) 0.026(5) 0.063(7) -0.007(5) -0.004(5) 0.008(4)
C9 0.048(5) 0.062(7) 0.037(5) 0.002(5) -0.003(4) 0.018(5)
C10 0.040(5) 0.048(6) 0.043(6) 0.001(5) 0.014(4) 0.010(5)
C11 0.070(7) 0.043(6) 0.060(6) 0.003(5) 0.014(5) 0.021(6)
C12 0.081(8) 0.035(6) 0.116(10) 0.025(7) 0.040(7) 0.032(6)
C13 0.081(8) 0.036(7) 0.132(11) -0.014(7) 0.029(8) 0.007(6)
C14 0.082(8) 0.057(7) 0.071(7) -0.008(6) -0.006(6) 0.019(6)
C15 0.055(6) 0.056(6) 0.039(5) 0.011(4) 0.001(5) 0.013(5)
C16 0.049(5) 0.043(6) 0.038(5) -0.006(4) 0.020(4) 0.006(4)
C17 0.063(6) 0.074(8) 0.055(6) 0.000(5) 0.010(5) 0.006(6)
C18 0.065(7) 0.088(8) 0.059(7) -0.004(6) 0.024(6) 0.011(6)
C19 0.071(7) 0.067(7) 0.071(8) -0.006(6) 0.027(6) 0.036(6)
C20 0.060(6) 0.082(8) 0.044(6) -0.003(5) 0.001(5) 0.027(6)

loop_
_atom_type_symbol
_atom_type_description
_atom_type_scat_dispersion_real
_atom_type_scat_dispersion_imag
_atom_type_scat_source
C C 0.0033 0.0016 'International Tables Vol C Tables 4.2.6.8 and 6.1.1.4'
H H 0.0000 0.0000 'International Tables Vol C Tables 4.2.6.8 and 6.1.1.4'
N N 0.0061 0.0033 'International Tables Vol C Tables 4.2.6.8 and 6.1.1.4'
O O 0.0106 0.0060 'International Tables Vol C Tables 4.2.6.8 and 6.1.1.4'
Gd Gd -0.1653 3.9035 'International Tables Vol C Tables 4.2.6.8 and 6.1.1.4'

loop_
_geom_angle_atom_site_label_1
_geom_angle_atom_site_label_2
_geom_angle_atom_site_label_3
_geom_angle
_geom_angle_site_symmetry_1
_geom_angle_site_symmetry_3
_geom_angle_publ_flag
O7 Gd1 O2 73.76(19) . . ?
O7 Gd1 O5 66.94(18) . . ?
O2 Gd1 O5 115.10(19) . . ?
O7 Gd1 O1 74.28(18) . . ?
O2 Gd1 O1 49.52(19) . . ?
O5 Gd1 O1 70.88(19) . . ?
O7 Gd1 O8 49.79(17) . . ?
O2 Gd1 O8 117.08(18) . . ?
O5 Gd1 O8 69.98(18) . . ?
O1 Gd1 O8 120.51(17) . . ?
O7 Gd1 O4 113.76(18) . . ?
O2 Gd1 O4 115.8(2) . . ?
O5 Gd1 O4 49.24(18) . . ?
O1 Gd1 O4 70.52(19) . . ?
O8 Gd1 O4 111.21(19) . . ?
O7 Gd1 N1 116.7(2) . . ?
O2 Gd1 N1 163.9(2) . . ?
O5 Gd1 N1 80.92(19) . . ?
O1 Gd1 N1 142.71(19) . . ?
O8 Gd1 N1 68.64(18) . . ?
O4 Gd1 N1 72.65(19) . . ?
O7 Gd1 N3 76.54(19) . . ?
O2 Gd1 N3 67.5(2) . . ?
O5 Gd1 N3 139.7(2) . . ?
O1 Gd1 N3 115.5(2) . . ?
O8 Gd1 N3 73.77(19) . . ?
O4 Gd1 N3 169.58(19) . . ?
N1 Gd1 N3 101.8(2) . . ?
O7 Gd1 N4 146.0(2) . . ?
O2 Gd1 N4 74.8(2) . . ?
O5 Gd1 N4 116.9(2) . . ?
O1 Gd1 N4 75.7(2) . . ?
O8 Gd1 N4 163.51(19) . . ?
O4 Gd1 N4 69.8(2) . . ?
N1 Gd1 N4 96.9(2) . . ?
N3 Gd1 N4 102.7(2) . . ?
O7 Gd1 N5 137.10(18) . . ?
O2 Gd1 N5 100.7(2) . . ?
O5 Gd1 N5 142.87(19) . . ?
O1 Gd1 N5 134.4(2) . . ?
O8 Gd1 N5 103.18(19) . . ?
O4 Gd1 N5 106.93(18) . . ?
N1 Gd1 N5 63.3(2) . . ?
N3 Gd1 N5 62.70(19) . . ?
N4 Gd1 N5 61.9(2) . . ?
O7 Gd1 N8 25.30(17) . . ?
O2 Gd1 N8 97.6(2) . . ?
O5 Gd1 N8 62.1(2) . . ?
O1 Gd1 N8 96.1(2) . . ?
O8 Gd1 N8 25.10(17) . . ?
O4 Gd1 N8 110.9(2) . . ?
N1 Gd1 N8 91.5(2) . . ?
N3 Gd1 N8 77.6(2) . . ?
N4 Gd1 N8 171.2(2) . . ?
N5 Gd1 N8 124.7(2) . . ?
O7 Gd1 N7 89.3(2) . . ?
O2 Gd1 N7 114.8(2) . . ?
O5 Gd1 N7 24.82(18) . . ?
O1 Gd1 N7 65.3(2) . . ?
O8 Gd1 N7 92.4(2) . . ?
O4 Gd1 N7 24.86(17) . . ?
N1 Gd1 N7 78.83(19) . . ?
N3 Gd1 N7 164.5(2) . . ?
N4 Gd1 N7 92.5(2) . . ?
N5 Gd1 N7 129.0(2) . . ?
N8 Gd1 N7 86.9(2) . . ?
C2 N1 C3 105.4(7) . . ?
C2 N1 Gd1 117.0(6) . . ?
C3 N1 Gd1 137.5(5) . . ?
C2 N2 C8 108.9(7) . . ?
C14 N3 C10 118.2(8) . . ?
C14 N3 Gd1 122.0(6) . . ?
C10 N3 Gd1 119.0(5) . . ?
C20 N4 C16 118.1(7) . . ?
C20 N4 Gd1 123.2(6) . . ?
C16 N4 Gd1 118.6(5) . . ?
C9 N5 C15 110.3(6) . . ?
C9 N5 C1 110.6(6) . . ?
C15 N5 C1 110.1(6) . . ?
C9 N5 Gd1 107.7(4) . . ?
C15 N5 Gd1 107.4(4) . . ?
C1 N5 Gd1 110.6(4) . . ?
O3 N6 O2 120.6(9) . . ?
O3 N6 O1 121.4(9) . . ?
O2 N6 O1 117.8(8) . . ?
O3 N6 Gd1 176.9(7) . . ?
O2 N6 Gd1 59.1(4) . . ?
O1 N6 Gd1 59.3(4) . . ?
O6 N7 O5 120.0(9) . . ?
O6 N7 O4 121.4(8) . . ?
O5 N7 O4 118.6(7) . . ?
O6 N7 Gd1 167.7(7) . . ?
O5 N7 Gd1 59.8(4) . . ?
O4 N7 Gd1 60.4(4) . . ?
O9 N8 O8 121.0(8) . . ?
O9 N8 O7 120.3(8) . . ?
O8 N8 O7 118.7(7) . . ?
O9 N8 Gd1 163.5(6) . . ?
O8 N8 Gd1 60.8(4) . . ?
O7 N8 Gd1 60.2(4) . . ?
N6 O1 Gd1 95.6(5) . . ?
N6 O2 Gd1 96.3(5) . . ?
N7 O4 Gd1 94.7(5) . . ?
N7 O5 Gd1 95.3(5) . . ?
N8 O7 Gd1 94.5(4) . . ?
N8 O8 Gd1 94.1(5) . . ?
C2 C1 N5 110.7(7) . . ?
N1 C2 N2 111.2(8) . . ?
N1 C2 C1 124.0(8) . . ?
N2 C2 C1 124.8(8) . . ?
C4 C3 C8 120.3(9) . . ?
C4 C3 N1 131.1(8) . . ?
C8 C3 N1 108.5(7) . . ?
C5 C4 C3 117.8(8) . . ?
C4 C5 C6 121.1(9) . . ?
C7 C6 C5 120.7(9) . . ?
C6 C7 C8 118.9(9) . . ?
N2 C8 C7 132.8(9) . . ?
N2 C8 C3 105.9(8) . . ?
C7 C8 C3 121.2(9) . . ?
N5 C9 C10 114.0(7) . . ?
N3 C10 C11 121.4(8) . . ?
N3 C10 C9 115.4(7) . . ?
C11 C10 C9 123.2(8) . . ?
C12 C11 C10 119.1(9) . . ?
C13 C12 C11 120.7(9) . . ?
C12 C13 C14 116.7(10) . . ?
N3 C14 C13 123.9(9) . . ?
N5 C15 C16 111.0(7) . . ?
N4 C16 C17 121.1(8) . . ?
N4 C16 C15 117.4(7) . . ?
C17 C16 C15 121.5(8) . . ?
C16 C17 C18 119.5(9) . . ?
C19 C18 C17 118.8(9) . . ?
C18 C19 C20 118.2(9) . . ?
N4 C20 C19 124.2(9) . . ?

loop_
_geom_bond_atom_site_label_1
_geom_bond_atom_site_label_2
_geom_bond_distance
_geom_bond_site_symmetry_2
_geom_bond_publ_flag
Gd1 O7 2.551(5) . ?
Gd1 O2 2.556(6) . ?
Gd1 O5 2.560(5) . ?
Gd1 O1 2.560(5) . ?
Gd1 O8 2.565(5) . ?
Gd1 O4 2.572(5) . ?
Gd1 N1 2.623(6) . ?
Gd1 N3 2.683(6) . ?
Gd1 N4 2.689(6) . ?
Gd1 N5 2.717(6) . ?
Gd1 N8 2.932(7) . ?
Gd1 N7 2.948(8) . ?
N1 C2 1.319(9) . ?
N1 C3 1.403(10) . ?
N2 C2 1.341(9) . ?
N2 C8 1.354(10) . ?
N3 C14 1.303(10) . ?
N3 C10 1.330(9) . ?
N4 C20 1.305(10) . ?
N4 C16 1.317(9) . ?
N5 C9 1.439(9) . ?
N5 C15 1.467(10) . ?
N5 C1 1.471(9) . ?
N6 O3 1.210(8) . ?
N6 O2 1.241(8) . ?
N6 O1 1.261(9) . ?
N7 O6 1.211(8) . ?
N7 O5 1.243(8) . ?
N7 O4 1.244(8) . ?
N8 O9 1.218(8) . ?
N8 O8 1.247(8) . ?
N8 O7 1.257(8) . ?
C1 C2 1.463(11) . ?
C3 C4 1.371(10) . ?
C3 C8 1.379(10) . ?
C4 C5 1.360(11) . ?
C5 C6 1.388(12) . ?
C6 C7 1.336(12) . ?
C7 C8 1.358(12) . ?
C9 C10 1.477(10) . ?
C10 C11 1.378(11) . ?
C11 C12 1.350(12) . ?
C12 C13 1.348(13) . ?
C13 C14 1.391(13) . ?
C15 C16 1.488(10) . ?
C16 C17 1.361(11) . ?
C17 C18 1.379(12) . ?
C18 C19 1.329(11) . ?
C19 C20 1.357(11) . ?

loop_
_geom_torsion_atom_site_label_1
_geom_torsion_atom_site_label_2
_geom_torsion_atom_site_label_3
_geom_torsion_atom_site_label_4
_geom_torsion
_geom_torsion_site_symmetry_1
_geom_torsion_site_symmetry_2
_geom_torsion_site_symmetry_3
_geom_torsion_site_symmetry_4
_geom_torsion_publ_flag
O7 Gd1 N1 C2 -148.7(5) . . . . ?
O2 Gd1 N1 C2 -21.1(10) . . . . ?
O5 Gd1 N1 C2 152.9(5) . . . . ?
O1 Gd1 N1 C2 112.1(5) . . . . ?
O8 Gd1 N1 C2 -135.2(5) . . . . ?
O4 Gd1 N1 C2 102.9(5) . . . . ?
N3 Gd1 N1 C2 -68.0(5) . . . . ?
N4 Gd1 N1 C2 36.6(5) . . . . ?
N5 Gd1 N1 C2 -17.1(5) . . . . ?
N8 Gd1 N1 C2 -145.7(5) . . . . ?
N7 Gd1 N1 C2 127.7(5) . . . . ?
O7 Gd1 N1 C3 34.4(7) . . . . ?
O2 Gd1 N1 C3 162.0(7) . . . . ?
O5 Gd1 N1 C3 -24.0(7) . . . . ?
O1 Gd1 N1 C3 -64.8(8) . . . . ?
O8 Gd1 N1 C3 48.0(7) . . . . ?
O4 Gd1 N1 C3 -74.0(7) . . . . ?
N3 Gd1 N1 C3 115.1(7) . . . . ?
N4 Gd1 N1 C3 -140.3(7) . . . . ?
N5 Gd1 N1 C3 166.1(7) . . . . ?
N8 Gd1 N1 C3 37.4(7) . . . . ?
N7 Gd1 N1 C3 -49.1(7) . . . . ?
O7 Gd1 N3 C14 -34.2(7) . . . . ?
O2 Gd1 N3 C14 43.5(7) . . . . ?
O5 Gd1 N3 C14 -59.3(8) . . . . ?
O1 Gd1 N3 C14 30.8(8) . . . . ?
O8 Gd1 N3 C14 -85.8(7) . . . . ?
O4 Gd1 N3 C14 154.2(10) . . . . ?
N1 Gd1 N3 C14 -149.2(7) . . . . ?
N4 Gd1 N3 C14 110.9(7) . . . . ?
N5 Gd1 N3 C14 159.5(8) . . . . ?
N8 Gd1 N3 C14 -60.2(7) . . . . ?
N7 Gd1 N3 C14 -58.5(12) . . . . ?
O7 Gd1 N3 C10 156.3(6) . . . . ?
O2 Gd1 N3 C10 -126.0(6) . . . . ?
O5 Gd1 N3 C10 131.2(6) . . . . ?
O1 Gd1 N3 C10 -138.7(6) . . . . ?
O8 Gd1 N3 C10 104.7(6) . . . . ?
O4 Gd1 N3 C10 -15.3(15) . . . . ?
N1 Gd1 N3 C10 41.4(6) . . . . ?
N4 Gd1 N3 C10 -58.6(6) . . . . ?
N5 Gd1 N3 C10 -10.0(6) . . . . ?
N8 Gd1 N3 C10 130.3(6) . . . . ?
N7 Gd1 N3 C10 132.0(8) . . . . ?
O7 Gd1 N4 C20 -67.9(8) . . . . ?
O2 Gd1 N4 C20 -90.5(7) . . . . ?
O5 Gd1 N4 C20 20.3(7) . . . . ?
O1 Gd1 N4 C20 -39.2(7) . . . . ?
O8 Gd1 N4 C20 131.6(8) . . . . ?
O4 Gd1 N4 C20 35.0(7) . . . . ?
N1 Gd1 N4 C20 103.6(7) . . . . ?
N3 Gd1 N4 C20 -152.6(7) . . . . ?
N5 Gd1 N4 C20 158.2(7) . . . . ?
N8 Gd1 N4 C20 -61.2(16) . . . . ?
N7 Gd1 N4 C20 24.5(7) . . . . ?
O7 Gd1 N4 C16 117.1(6) . . . . ?
O2 Gd1 N4 C16 94.5(6) . . . . ?
O5 Gd1 N4 C16 -154.7(6) . . . . ?
O1 Gd1 N4 C16 145.8(6) . . . . ?
O8 Gd1 N4 C16 -43.4(10) . . . . ?
O4 Gd1 N4 C16 -140.1(6) . . . . ?
N1 Gd1 N4 C16 -71.5(6) . . . . ?
N3 Gd1 N4 C16 32.3(6) . . . . ?
N5 Gd1 N4 C16 -16.8(6) . . . . ?
N8 Gd1 N4 C16 123.7(13) . . . . ?
N7 Gd1 N4 C16 -150.5(6) . . . . ?
O7 Gd1 N5 C9 10.7(6) . . . . ?
O2 Gd1 N5 C9 88.2(5) . . . . ?
O5 Gd1 N5 C9 -107.2(5) . . . . ?
O1 Gd1 N5 C9 130.5(5) . . . . ?
O8 Gd1 N5 C9 -33.1(5) . . . . ?
O4 Gd1 N5 C9 -150.5(5) . . . . ?
N1 Gd1 N5 C9 -90.6(5) . . . . ?
N3 Gd1 N5 C9 30.6(5) . . . . ?
N4 Gd1 N5 C9 154.4(6) . . . . ?
N8 Gd1 N5 C9 -18.8(6) . . . . ?
N7 Gd1 N5 C9 -137.3(5) . . . . ?
O7 Gd1 N5 C15 -108.1(5) . . . . ?
O2 Gd1 N5 C15 -30.6(5) . . . . ?
O5 Gd1 N5 C15 133.9(5) . . . . ?
O1 Gd1 N5 C15 11.7(6) . . . . ?
O8 Gd1 N5 C15 -151.9(5) . . . . ?
O4 Gd1 N5 C15 90.7(5) . . . . ?
N1 Gd1 N5 C15 150.6(5) . . . . ?
N3 Gd1 N5 C15 -88.3(5) . . . . ?
N4 Gd1 N5 C15 35.6(5) . . . . ?
N8 Gd1 N5 C15 -137.7(5) . . . . ?
N7 Gd1 N5 C15 103.9(5) . . . . ?
O7 Gd1 N5 C1 131.7(5) . . . . ?
O2 Gd1 N5 C1 -150.8(5) . . . . ?
O5 Gd1 N5 C1 13.8(7) . . . . ?
O1 Gd1 N5 C1 -108.5(5) . . . . ?
O8 Gd1 N5 C1 87.9(5) . . . . ?
O4 Gd1 N5 C1 -29.5(5) . . . . ?
N1 Gd1 N5 C1 30.4(5) . . . . ?
N3 Gd1 N5 C1 151.5(6) . . . . ?
N4 Gd1 N5 C1 -84.6(5) . . . . ?
N8 Gd1 N5 C1 102.2(5) . . . . ?
N7 Gd1 N5 C1 -16.3(6) . . . . ?
O7 Gd1 N6 O3 10(14) . . . . ?
O2 Gd1 N6 O3 -84(14) . . . . ?
O5 Gd1 N6 O3 74(14) . . . . ?
O1 Gd1 N6 O3 105(14) . . . . ?
O8 Gd1 N6 O3 6(15) . . . . ?
O4 Gd1 N6 O3 124(14) . . . . ?
N1 Gd1 N6 O3 133(14) . . . . ?
N3 Gd1 N6 O3 -65(14) . . . . ?
N4 Gd1 N6 O3 -168(14) . . . . ?
N5 Gd1 N6 O3 -124(14) . . . . ?
N8 Gd1 N6 O3 12(14) . . . . ?
N7 Gd1 N6 O3 99(14) . . . . ?
O7 Gd1 N6 O2 94.1(5) . . . . ?
O5 Gd1 N6 O2 158.5(5) . . . . ?
O1 Gd1 N6 O2 -170.8(8) . . . . ?
O8 Gd1 N6 O2 90.4(5) . . . . ?
O4 Gd1 N6 O2 -152.2(5) . . . . ?
N1 Gd1 N6 O2 -142.4(9) . . . . ?
N3 Gd1 N6 O2 18.7(5) . . . . ?
N4 Gd1 N6 O2 -84.2(5) . . . . ?
N5 Gd1 N6 O2 -39.7(6) . . . . ?
N8 Gd1 N6 O2 96.3(5) . . . . ?
N7 Gd1 N6 O2 -176.7(5) . . . . ?
O7 Gd1 N6 O1 -95.1(5) . . . . ?
O2 Gd1 N6 O1 170.8(8) . . . . ?
O5 Gd1 N6 O1 -30.7(5) . . . . ?
O8 Gd1 N6 O1 -98.8(5) . . . . ?
O4 Gd1 N6 O1 18.6(5) . . . . ?
N1 Gd1 N6 O1 28.4(12) . . . . ?
N3 Gd1 N6 O1 -170.5(5) . . . . ?
N4 Gd1 N6 O1 86.6(5) . . . . ?
N5 Gd1 N6 O1 131.1(5) . . . . ?
N8 Gd1 N6 O1 -92.8(5) . . . . ?
N7 Gd1 N6 O1 -5.9(5) . . . . ?
O7 Gd1 N7 O6 68(3) . . . . ?
O2 Gd1 N7 O6 -4(3) . . . . ?
O5 Gd1 N7 O6 93(3) . . . . ?
O1 Gd1 N7 O6 -5(3) . . . . ?
O8 Gd1 N7 O6 118(3) . . . . ?
O4 Gd1 N7 O6 -102(4) . . . . ?
N1 Gd1 N7 O6 -175(3) . . . . ?
N3 Gd1 N7 O6 91(4) . . . . ?
N4 Gd1 N7 O6 -78(3) . . . . ?
N5 Gd1 N7 O6 -133(3) . . . . ?
N8 Gd1 N7 O6 93(3) . . . . ?
O7 Gd1 N7 O5 -24.9(5) . . . . ?
O2 Gd1 N7 O5 -96.6(5) . . . . ?
O1 Gd1 N7 O5 -97.8(5) . . . . ?
O8 Gd1 N7 O5 24.8(5) . . . . ?
O4 Gd1 N7 O5 165.2(8) . . . . ?
N1 Gd1 N7 O5 92.5(5) . . . . ?
N3 Gd1 N7 O5 -1.3(10) . . . . ?
N4 Gd1 N7 O5 -170.9(5) . . . . ?
N5 Gd1 N7 O5 134.0(4) . . . . ?
N8 Gd1 N7 O5 0.3(5) . . . . ?
O7 Gd1 N7 O4 169.9(5) . . . . ?
O2 Gd1 N7 O4 98.2(5) . . . . ?
O5 Gd1 N7 O4 -165.2(8) . . . . ?
O1 Gd1 N7 O4 96.9(5) . . . . ?
O8 Gd1 N7 O4 -140.4(5) . . . . ?
N1 Gd1 N7 O4 -72.7(5) . . . . ?
N3 Gd1 N7 O4 -166.6(7) . . . . ?
N4 Gd1 N7 O4 23.8(5) . . . . ?
N5 Gd1 N7 O4 -31.3(6) . . . . ?
N8 Gd1 N7 O4 -164.9(5) . . . . ?
O7 Gd1 N8 O9 96(2) . . . . ?
O2 Gd1 N8 O9 116(2) . . . . ?
O5 Gd1 N8 O9 2(2) . . . . ?
O1 Gd1 N8 O9 66(2) . . . . ?
O8 Gd1 N8 O9 -101(2) . . . . ?
O4 Gd1 N8 O9 -5(2) . . . . ?
N1 Gd1 N8 O9 -77(2) . . . . ?
N3 Gd1 N8 O9 -179(2) . . . . ?
N4 Gd1 N8 O9 88(3) . . . . ?
N5 Gd1 N8 O9 -135(2) . . . . ?
N7 Gd1 N8 O9 2(2) . . . . ?
O7 Gd1 N8 O8 -162.7(8) . . . . ?
O2 Gd1 N8 O8 -143.0(5) . . . . ?
O5 Gd1 N8 O8 102.5(5) . . . . ?
O1 Gd1 N8 O8 167.1(5) . . . . ?
O4 Gd1 N8 O8 95.6(5) . . . . ?
N1 Gd1 N8 O8 23.6(5) . . . . ?
N3 Gd1 N8 O8 -78.1(5) . . . . ?
N4 Gd1 N8 O8 -171.4(12) . . . . ?
N5 Gd1 N8 O8 -34.4(6) . . . . ?
N7 Gd1 N8 O8 102.4(5) . . . . ?
O2 Gd1 N8 O7 19.7(5) . . . . ?
O5 Gd1 N8 O7 -94.7(5) . . . . ?
O1 Gd1 N8 O7 -30.2(5) . . . . ?
O8 Gd1 N8 O7 162.7(8) . . . . ?
O4 Gd1 N8 O7 -101.6(5) . . . . ?
N1 Gd1 N8 O7 -173.6(5) . . . . ?
N3 Gd1 N8 O7 84.6(5) . . . . ?
N4 Gd1 N8 O7 -8.7(16) . . . . ?
N5 Gd1 N8 O7 128.3(4) . . . . ?
N7 Gd1 N8 O7 -94.9(5) . . . . ?
O3 N6 O1 Gd1 -176.5(8) . . . . ?
O2 N6 O1 Gd1 8.9(8) . . . . ?
O7 Gd1 O1 N6 76.8(5) . . . . ?
O2 Gd1 O1 N6 -5.0(5) . . . . ?
O5 Gd1 O1 N6 147.4(5) . . . . ?
O8 Gd1 O1 N6 96.0(5) . . . . ?
O4 Gd1 O1 N6 -160.2(5) . . . . ?
N1 Gd1 O1 N6 -169.6(4) . . . . ?
N3 Gd1 O1 N6 10.5(5) . . . . ?
N4 Gd1 O1 N6 -87.0(5) . . . . ?
N5 Gd1 O1 N6 -65.3(5) . . . . ?
N8 Gd1 O1 N6 89.7(5) . . . . ?
N7 Gd1 O1 N6 173.5(5) . . . . ?
O3 N6 O2 Gd1 176.4(8) . . . . ?
O1 N6 O2 Gd1 -8.9(8) . . . . ?
O7 Gd1 O2 N6 -77.9(5) . . . . ?
O5 Gd1 O2 N6 -23.8(6) . . . . ?
O1 Gd1 O2 N6 5.1(5) . . . . ?
O8 Gd1 O2 N6 -103.2(5) . . . . ?
O4 Gd1 O2 N6 31.1(6) . . . . ?
N1 Gd1 O2 N6 149.6(7) . . . . ?
N3 Gd1 O2 N6 -159.7(5) . . . . ?
N4 Gd1 O2 N6 89.2(5) . . . . ?
N5 Gd1 O2 N6 145.9(5) . . . . ?
N8 Gd1 O2 N6 -86.5(5) . . . . ?
N7 Gd1 O2 N6 3.6(6) . . . . ?
O6 N7 O4 Gd1 165.9(8) . . . . ?
O5 N7 O4 Gd1 -14.5(8) . . . . ?
O7 Gd1 O4 N7 -11.1(5) . . . . ?
O2 Gd1 O4 N7 -93.8(5) . . . . ?
O5 Gd1 O4 N7 8.1(5) . . . . ?
O1 Gd1 O4 N7 -73.0(5) . . . . ?
O8 Gd1 O4 N7 43.1(5) . . . . ?
N1 Gd1 O4 N7 101.0(5) . . . . ?
N3 Gd1 O4 N7 160.0(10) . . . . ?
N4 Gd1 O4 N7 -154.5(5) . . . . ?
N5 Gd1 O4 N7 155.0(5) . . . . ?
N8 Gd1 O4 N7 16.2(5) . . . . ?
O6 N7 O5 Gd1 -165.8(8) . . . . ?
O4 N7 O5 Gd1 14.6(8) . . . . ?
O7 Gd1 O5 N7 152.8(5) . . . . ?
O2 Gd1 O5 N7 95.2(5) . . . . ?
O1 Gd1 O5 N7 72.2(5) . . . . ?
O8 Gd1 O5 N7 -153.5(5) . . . . ?
O4 Gd1 O5 N7 -8.1(4) . . . . ?
N1 Gd1 O5 N7 -83.0(5) . . . . ?
N3 Gd1 O5 N7 179.4(4) . . . . ?
N4 Gd1 O5 N7 10.2(5) . . . . ?
N5 Gd1 O5 N7 -68.0(6) . . . . ?
N8 Gd1 O5 N7 -179.6(5) . . . . ?
O9 N8 O7 Gd1 -160.9(7) . . . . ?
O8 N8 O7 Gd1 17.2(7) . . . . ?
O2 Gd1 O7 N8 -159.6(5) . . . . ?
O5 Gd1 O7 N8 73.2(5) . . . . ?
O1 Gd1 O7 N8 148.7(5) . . . . ?
O8 Gd1 O7 N8 -9.5(4) . . . . ?
O4 Gd1 O7 N8 88.9(5) . . . . ?
N1 Gd1 O7 N8 7.1(5) . . . . ?
N3 Gd1 O7 N8 -89.5(5) . . . . ?
N4 Gd1 O7 N8 177.6(4) . . . . ?
N5 Gd1 O7 N8 -71.4(5) . . . . ?
N7 Gd1 O7 N8 84.3(5) . . . . ?
O9 N8 O8 Gd1 161.0(7) . . . . ?
O7 N8 O8 Gd1 -17.1(7) . . . . ?
O7 Gd1 O8 N8 9.6(4) . . . . ?
O2 Gd1 O8 N8 42.0(5) . . . . ?
O5 Gd1 O8 N8 -66.7(5) . . . . ?
O1 Gd1 O8 N8 -14.9(5) . . . . ?
O4 Gd1 O8 N8 -94.2(5) . . . . ?
N1 Gd1 O8 N8 -154.5(5) . . . . ?
N3 Gd1 O8 N8 95.5(5) . . . . ?
N4 Gd1 O8 N8 175.4(6) . . . . ?
N5 Gd1 O8 N8 151.5(5) . . . . ?
N7 Gd1 O8 N8 -77.5(5) . . . . ?
C9 N5 C1 C2 78.0(8) . . . . ?
C15 N5 C1 C2 -159.8(6) . . . . ?
Gd1 N5 C1 C2 -41.3(7) . . . . ?
C3 N1 C2 N2 -2.3(8) . . . . ?
Gd1 N1 C2 N2 179.9(4) . . . . ?
C3 N1 C2 C1 179.0(7) . . . . ?
Gd1 N1 C2 C1 1.2(9) . . . . ?
C8 N2 C2 N1 2.4(9) . . . . ?
C8 N2 C2 C1 -178.9(7) . . . . ?
N5 C1 C2 N1 28.8(10) . . . . ?
N5 C1 C2 N2 -149.7(7) . . . . ?
C2 N1 C3 C4 179.1(8) . . . . ?
Gd1 N1 C3 C4 -3.8(13) . . . . ?
C2 N1 C3 C8 1.3(8) . . . . ?
Gd1 N1 C3 C8 178.4(5) . . . . ?
C8 C3 C4 C5 0.7(12) . . . . ?
N1 C3 C4 C5 -176.8(8) . . . . ?
C3 C4 C5 C6 0.1(12) . . . . ?
C4 C5 C6 C7 -0.3(14) . . . . ?
C5 C6 C7 C8 -0.5(13) . . . . ?
C2 N2 C8 C7 -177.3(8) . . . . ?
C2 N2 C8 C3 -1.4(8) . . . . ?
C6 C7 C8 N2 176.7(9) . . . . ?
C6 C7 C8 C3 1.3(12) . . . . ?
C4 C3 C8 N2 -178.0(7) . . . . ?
N1 C3 C8 N2 0.0(8) . . . . ?
C4 C3 C8 C7 -1.5(12) . . . . ?
N1 C3 C8 C7 176.5(7) . . . . ?
C15 N5 C9 C10 65.0(8) . . . . ?
C1 N5 C9 C10 -172.9(7) . . . . ?
Gd1 N5 C9 C10 -51.9(8) . . . . ?
C14 N3 C10 C11 -1.9(13) . . . . ?
Gd1 N3 C10 C11 168.0(6) . . . . ?
C14 N3 C10 C9 177.3(8) . . . . ?
Gd1 N3 C10 C9 -12.8(9) . . . . ?
N5 C9 C10 N3 45.6(10) . . . . ?
N5 C9 C10 C11 -135.2(8) . . . . ?
N3 C10 C11 C12 0.2(14) . . . . ?
C9 C10 C11 C12 -179.0(8) . . . . ?
C10 C11 C12 C13 0.1(15) . . . . ?
C11 C12 C13 C14 1.2(16) . . . . ?
C10 N3 C14 C13 3.4(15) . . . . ?
Gd1 N3 C14 C13 -166.2(8) . . . . ?
C12 C13 C14 N3 -3.1(17) . . . . ?
C9 N5 C15 C16 -171.4(6) . . . . ?
C1 N5 C15 C16 66.3(8) . . . . ?
Gd1 N5 C15 C16 -54.3(7) . . . . ?
C20 N4 C16 C17 -0.9(12) . . . . ?
Gd1 N4 C16 C17 174.3(6) . . . . ?
C20 N4 C16 C15 179.1(8) . . . . ?
Gd1 N4 C16 C15 -5.7(10) . . . . ?
N5 C15 C16 N4 42.2(10) . . . . ?
N5 C15 C16 C17 -137.8(8) . . . . ?
N4 C16 C17 C18 -1.1(13) . . . . ?
C15 C16 C17 C18 178.8(8) . . . . ?
C16 C17 C18 C19 1.5(14) . . . . ?
C17 C18 C19 C20 0.2(15) . . . . ?
C16 N4 C20 C19 2.8(14) . . . . ?
Gd1 N4 C20 C19 -172.2(7) . . . . ?
C18 C19 C20 N4 -2.4(16) . . . . ?
